data_2218751
loop_
_publ_author_name
'Liu, Yin-hong'
'Li, Fang-shi'
'Yin, Li-he'
'Yu, Da-sheng'

_publ_section_title
;
 1-(2-Chlorobenzoyl)-3-[4-(trifluoromethoxy)phenyl]urea
;
_journal_coeditor_code KP2174
_journal_issue 7
_journal_name_full 'Acta Crystallographica Section E'
_journal_page_first o1218
_journal_paper_doi 10.1107/S1600536808016462
_journal_volume 64
_journal_year 2008
_chemical_formula_iupac 'C15 H10 Cl F3  N2 O3'
_chemical_formula_moiety 'C15 H10 Cl F3  N2 O3'
_chemical_formula_sum 'C15 H10 Cl F3 N2 O3'
_chemical_formula_weight 358.70
_chemical_name_common Triflumuron
_chemical_name_systematic
;
1-(2-Chlorobenzoyl)-3-[4-(trifluoromethoxy)phenyl]urea
;
_space_group_IT_number 14
_symmetry_cell_setting monoclinic
_symmetry_space_group_name_Hall '-P 2ybc'
_symmetry_space_group_name_H-M 'P 1 21/c 1'
_atom_sites_solution_hydrogens geom
_atom_sites_solution_primary direct
_atom_sites_solution_secondary difmap
_cell_angle_alpha 90.00
_cell_angle_beta 101.74(3)
_cell_angle_gamma 90.00
_cell_formula_units_Z 4
_cell_length_a 17.293(4)
_cell_length_b 8.2870(17)
_cell_length_c 11.073(2)
_cell_measurement_reflns_used 25
_cell_measurement_temperature 298(2)
_cell_measurement_theta_max 14
_cell_measurement_theta_min 10
_cell_volume 1553.6(6)
_computing_cell_refinement 'CAD-4 Software (Enraf--Nonius, 1989)'
_computing_data_collection 'CAD-4 Software (Enraf--Nonius, 1989)'
_computing_data_reduction 'XCAD4 (Harms & Wocadlo, 1995)'
_computing_molecular_graphics 'SHELXTL (Sheldrick, 2008)'
_computing_publication_material 'SHELXTL (Sheldrick, 2008)'
_computing_structure_refinement 'SHELXL97 (Sheldrick, 2008)'
_computing_structure_solution 'SHELXS97 (Sheldrick, 2008)'
_diffrn_ambient_temperature 298(2)
_diffrn_measured_fraction_theta_full 0.996
_diffrn_measured_fraction_theta_max 0.996
_diffrn_measurement_device_type 'Enraf--Nonius CAD-4'
_diffrn_measurement_method \w/2\q
_diffrn_radiation_monochromator graphite
_diffrn_radiation_source 'fine-focus sealed tube'
_diffrn_radiation_type MoK\a
_diffrn_radiation_wavelength 0.71073
_diffrn_reflns_av_R_equivalents 0.0123
_diffrn_reflns_av_sigmaI/netI 0.0229
_diffrn_reflns_limit_h_max 20
_diffrn_reflns_limit_h_min -20
_diffrn_reflns_limit_k_max 9
_diffrn_reflns_limit_k_min 0
_diffrn_reflns_limit_l_max 13
_diffrn_reflns_limit_l_min 0
_diffrn_reflns_number 2946
_diffrn_reflns_theta_full 25.19
_diffrn_reflns_theta_max 25.19
_diffrn_reflns_theta_min 1.20
_diffrn_standards_decay_% 0
_diffrn_standards_interval_count 200
_diffrn_standards_interval_time 120
_diffrn_standards_number 3
_exptl_absorpt_coefficient_mu 0.296
_exptl_absorpt_correction_T_max 0.9433
_exptl_absorpt_correction_T_min 0.9166
_exptl_absorpt_correction_type psi-scan
_exptl_absorpt_process_details '(North <i>et al.</i>,  1968)'
_exptl_crystal_colour colourless
_exptl_crystal_density_diffrn 1.534
_exptl_crystal_density_method 'not measured'
_exptl_crystal_description block
_exptl_crystal_F_000 728
_exptl_crystal_size_max 0.30
_exptl_crystal_size_mid 0.20
_exptl_crystal_size_min 0.20
_refine_diff_density_max 0.582
_refine_diff_density_min -0.375
_refine_ls_extinction_method none
_refine_ls_goodness_of_fit_ref 1.009
_refine_ls_hydrogen_treatment constr
_refine_ls_matrix_type full
_refine_ls_number_parameters 209
_refine_ls_number_reflns 2784
_refine_ls_number_restraints 1
_refine_ls_restrained_S_all 1.009
_refine_ls_R_factor_all 0.1065
_refine_ls_R_factor_gt 0.0788
_refine_ls_shift/su_max 0.000
_refine_ls_shift/su_mean 0.000
_refine_ls_structure_factor_coef Fsqd
_refine_ls_weighting_details 'calc w=1/[\s^2^(Fo^2^)+(0.06P)^2^+3P] where P=(Fo^2^+2Fc^2^)/3'
_refine_ls_weighting_scheme calc
_refine_ls_wR_factor_gt 0.1711
_refine_ls_wR_factor_ref 0.1859
_reflns_number_gt 1906
_reflns_number_total 2784
_reflns_threshold_expression I>2\s(I)
_cod_data_source_file kp2174.cif
_cod_data_source_block I
_cod_original_sg_symbol_H-M 'P 21/c'
_cod_original_formula_sum 'C15 H10 Cl F3  N2 O3'
_cod_database_code 2218751
_cod_database_fobs_code 2218751

loop_
_symmetry_equiv_pos_as_xyz
'x, y, z'
'-x, y+1/2, -z+1/2'
'-x, -y, -z'
'x, -y-1/2, z-1/2'

loop_
_atom_site_type_symbol
_atom_site_label
_atom_site_fract_x
_atom_site_fract_y
_atom_site_fract_z
_atom_site_U_iso_or_equiv
_atom_site_adp_type
_atom_site_calc_flag
_atom_site_refinement_flags
_atom_site_occupancy
_atom_site_disorder_assembly
_atom_site_disorder_group
Cl Cl 0.39377(8) 0.46678(16) 0.93229(10) 0.0767(4) Uani d . 1 . .
F F1 0.9765(5) 0.8806(12) 0.8631(10) 0.147 Uani d PD 0.52 A 1
F F2 0.9962(5) 0.7066(11) 0.7283(8) 0.131 Uani d P 0.52 A 1
F F3 1.0673(5) 0.7391(10) 0.9039(8) 0.127 Uani d PD 0.52 A 1
F F1' 0.9962(6) 0.8363(13) 0.9452(9) 0.145 Uani d P 0.48 A 2
F F2' 0.9788(6) 0.7985(12) 0.7564(10) 0.140 Uani d P 0.48 A 2
F F3' 1.0763(4) 0.6519(9) 0.8854(7) 0.111 Uani d P 0.48 A 2
O O1 0.9560(2) 0.6074(6) 0.8858(4) 0.1185(16) Uani d . 1 A .
O O2 0.59902(15) 0.5358(4) 0.5609(2) 0.0661(8) Uani d . 1 . .
O O3 0.50002(17) 0.7159(4) 0.8415(3) 0.0733(9) Uani d . 1 . .
N N1 0.62777(18) 0.6359(4) 0.7569(3) 0.0578(9) Uani d . 1 . .
H H1A 0.6061 0.6732 0.8145 0.069 Uiso calc R 1 . .
N N2 0.49834(18) 0.6012(4) 0.6534(3) 0.0552(8) Uani d . 1 . .
H H2A 0.4665 0.5691 0.5876 0.066 Uiso calc R 1 . .
C C1 0.9996(3) 0.7289(13) 0.8574(9) 0.146(3) Uani d . 1 . .
C C2 0.8720(3) 0.6213(7) 0.8485(5) 0.0820(15) Uani d . 1 . .
C C3 0.8311(3) 0.6917(7) 0.9265(5) 0.0849(16) Uani d . 1 A .
H H3A 0.8573 0.7353 1.0010 0.102 Uiso calc R 1 . .
C C4 0.7488(3) 0.6978(6) 0.8930(4) 0.0742(13) Uani d . 1 . .
H H4A 0.7194 0.7466 0.9445 0.089 Uiso calc R 1 A .
C C5 0.7113(2) 0.6298(5) 0.7812(3) 0.0570(10) Uani d . 1 A .
C C6 0.7545(2) 0.5566(6) 0.7047(4) 0.0694(12) Uani d . 1 . .
H H6A 0.7294 0.5092 0.6310 0.083 Uiso calc R 1 A .
C C7 0.8363(3) 0.5553(7) 0.7400(5) 0.0802(14) Uani d . 1 A .
H H7A 0.8666 0.5088 0.6888 0.096 Uiso calc R 1 . .
C C8 0.5786(2) 0.5883(5) 0.6510(4) 0.0532(10) Uani d . 1 . .
C C9 0.4632(2) 0.6571(5) 0.7445(4) 0.0527(9) Uani d . 1 . .
C C10 0.3755(2) 0.6418(5) 0.7208(4) 0.0539(10) Uani d . 1 . .
C C11 0.3384(2) 0.5638(5) 0.8036(4) 0.0561(10) Uani d . 1 . .
C C12 0.2570(3) 0.5556(6) 0.7844(5) 0.0755(13) Uani d . 1 . .
H H12A 0.2327 0.5031 0.8410 0.091 Uiso calc R 1 . .
C C13 0.2120(3) 0.6263(7) 0.6803(5) 0.0842(15) Uani d . 1 . .
H H13A 0.1572 0.6227 0.6672 0.101 Uiso calc R 1 . .
C C14 0.2478(3) 0.7012(7) 0.5968(5) 0.0842(15) Uani d . 1 . .
H H14A 0.2172 0.7477 0.5267 0.101 Uiso calc R 1 . .
C C15 0.3293(3) 0.7087(6) 0.6157(4) 0.0687(12) Uani d . 1 . .
H H15A 0.3532 0.7588 0.5576 0.082 Uiso calc R 1 . .

loop_
_atom_site_aniso_label
_atom_site_aniso_U_11
_atom_site_aniso_U_22
_atom_site_aniso_U_33
_atom_site_aniso_U_12
_atom_site_aniso_U_13
_atom_site_aniso_U_23
Cl 0.0925(9) 0.0813(8) 0.0561(6) 0.0109(7) 0.0145(6) 0.0084(6)
F1 0.147 0.147 0.147 0.000 0.030 0.000
F2 0.131 0.131 0.131 0.000 0.027 0.000
F3 0.127 0.127 0.127 0.000 0.026 0.000
F1' 0.145 0.145 0.145 0.000 0.030 0.000
F2' 0.140 0.140 0.140 0.000 0.029 0.000
F3' 0.111 0.111 0.111 0.000 0.023 0.000
O1 0.0479(19) 0.170(4) 0.123(3) -0.013(2) -0.017(2) 0.038(3)
O2 0.0487(15) 0.092(2) 0.0543(16) -0.0083(15) 0.0024(13) -0.0147(16)
O3 0.0656(18) 0.083(2) 0.0648(18) -0.0052(16) -0.0016(15) -0.0225(17)
N1 0.0467(18) 0.072(2) 0.0491(18) -0.0096(16) -0.0039(14) -0.0009(17)
N2 0.0502(18) 0.064(2) 0.0468(17) -0.0067(16) -0.0008(14) -0.0074(16)
C1 0.025(2) 0.234(10) 0.168(7) -0.022(4) -0.005(3) 0.020(8)
C2 0.050(3) 0.106(4) 0.080(3) -0.017(3) -0.010(2) 0.024(3)
C3 0.056(3) 0.126(5) 0.063(3) -0.028(3) -0.012(2) 0.007(3)
C4 0.062(3) 0.097(4) 0.059(3) -0.023(3) -0.002(2) -0.001(2)
C5 0.052(2) 0.066(3) 0.048(2) -0.014(2) -0.0026(18) 0.0114(19)
C6 0.049(2) 0.089(3) 0.063(3) -0.003(2) -0.004(2) 0.002(2)
C7 0.055(3) 0.098(4) 0.084(3) -0.001(3) 0.006(2) 0.004(3)
C8 0.049(2) 0.059(2) 0.047(2) -0.0097(19) 0.0009(17) -0.0001(19)
C9 0.056(2) 0.046(2) 0.052(2) -0.0018(18) 0.0009(18) 0.0000(18)
C10 0.053(2) 0.047(2) 0.058(2) 0.0019(18) 0.0017(18) -0.0064(19)
C11 0.063(2) 0.055(3) 0.051(2) 0.0033(19) 0.0140(19) -0.0095(19)
C12 0.066(3) 0.082(3) 0.083(3) 0.002(3) 0.027(3) -0.007(3)
C13 0.057(3) 0.098(4) 0.097(4) 0.007(3) 0.013(3) -0.011(3)
C14 0.071(3) 0.088(4) 0.082(3) 0.022(3) -0.011(3) 0.002(3)
C15 0.061(3) 0.077(3) 0.064(3) 0.005(2) 0.003(2) 0.012(2)

loop_
_atom_type_symbol
_atom_type_description
_atom_type_scat_dispersion_real
_atom_type_scat_dispersion_imag
_atom_type_scat_source
C C 0.0033 0.0016 'International Tables Vol C Tables 4.2.6.8 and 6.1.1.4'
H H 0.0000 0.0000 'International Tables Vol C Tables 4.2.6.8 and 6.1.1.4'
N N 0.0061 0.0033 'International Tables Vol C Tables 4.2.6.8 and 6.1.1.4'
O O 0.0106 0.0060 'International Tables Vol C Tables 4.2.6.8 and 6.1.1.4'
F F 0.0171 0.0103 'International Tables Vol C Tables 4.2.6.8 and 6.1.1.4'
Cl Cl 0.1484 0.1585 'International Tables Vol C Tables 4.2.6.8 and 6.1.1.4'

loop_
_geom_angle_atom_site_label_1
_geom_angle_atom_site_label_2
_geom_angle_atom_site_label_3
_geom_angle
C1 O1 C2 117.4(5)
C8 N1 C5 126.0(4)
C8 N1 H1A 117.0
C5 N1 H1A 117.0
C9 N2 C8 129.5(3)
C9 N2 H2A 115.3
C8 N2 H2A 115.3
F3 C1 F2' 115.9(9)
F3 C1 F1 101.2(9)
F2' C1 F1 64.4(8)
F3 C1 F1' 79.7(8)
F2' C1 F1' 107.4(11)
F1 C1 F1' 43.2(6)
F3 C1 O1 120.6(9)
F2' C1 O1 119.2(7)
F1 C1 O1 121.0(7)
F1' C1 O1 102.8(8)
F3 C1 F2 106.3(8)
F2' C1 F2 38.4(6)
F1 C1 F2 102.6(9)
F1' C1 F2 145.0(11)
O1 C1 F2 103.1(8)
F3 C1 F3' 32.4(5)
F2' C1 F3' 118.7(9)
F1 C1 F3' 132.9(8)
F1' C1 F3' 108.3(8)
O1 C1 F3' 98.9(8)
F2 C1 F3' 90.4(7)
C7 C2 C3 122.6(4)
C7 C2 O1 118.5(5)
C3 C2 O1 118.8(5)
C2 C3 C4 118.8(4)
C2 C3 H3A 120.6
C4 C3 H3A 120.6
C5 C4 C3 119.0(5)
C5 C4 H4A 120.5
C3 C4 H4A 120.5
C6 C5 C4 120.8(4)
C6 C5 N1 123.9(4)
C4 C5 N1 115.2(4)
C5 C6 C7 118.6(4)
C5 C6 H6A 120.7
C7 C6 H6A 120.7
C2 C7 C6 120.2(5)
C2 C7 H7A 119.9
C6 C7 H7A 119.9
O2 C8 N1 125.6(4)
O2 C8 N2 120.2(3)
N1 C8 N2 114.2(4)
O3 C9 N2 123.4(4)
O3 C9 C10 120.9(4)
N2 C9 C10 115.7(3)
C11 C10 C15 118.6(4)
C11 C10 C9 121.1(3)
C15 C10 C9 120.4(4)
C12 C11 C10 121.1(4)
C12 C11 Cl 118.5(4)
C10 C11 Cl 120.4(3)
C11 C12 C13 119.4(5)
C11 C12 H12A 120.3
C13 C12 H12A 120.3
C14 C13 C12 120.2(5)
C14 C13 H13A 119.9
C12 C13 H13A 119.9
C13 C14 C15 120.5(5)
C13 C14 H14A 119.7
C15 C14 H14A 119.7
C14 C15 C10 120.3(5)
C14 C15 H15A 119.9
C10 C15 H15A 119.9

loop_
_geom_bond_atom_site_label_1
_geom_bond_atom_site_label_2
_geom_bond_distance
Cl C11 1.743(4)
F1 C1 1.324(12)
F2 C1 1.431(11)
F3 C1 1.181(10)
F1' C1 1.327(12)
F2' C1 1.244(11)
F3' C1 1.447(10)
O1 C1 1.334(9)
O1 C2 1.432(5)
O2 C8 1.205(4)
O3 C9 1.233(4)
N1 C8 1.360(5)
N1 C5 1.416(5)
N1 H1A 0.8600
N2 C9 1.361(5)
N2 C8 1.398(5)
N2 H2A 0.8600
C2 C7 1.350(7)
C2 C3 1.354(7)
C3 C4 1.397(6)
C3 H3A 0.9300
C4 C5 1.394(6)
C4 H4A 0.9300
C5 C6 1.379(6)
C6 C7 1.389(6)
C6 H6A 0.9300
C7 H7A 0.9300
C9 C10 1.490(5)
C10 C11 1.382(6)
C10 C15 1.386(5)
C11 C12 1.381(6)
C12 C13 1.383(7)
C12 H12A 0.9300
C13 C14 1.362(7)
C13 H13A 0.9300
C14 C15 1.384(6)
C14 H14A 0.9300
C15 H15A 0.9300

loop_
_geom_hbond_atom_site_label_D
_geom_hbond_atom_site_label_H
_geom_hbond_atom_site_label_A
_geom_hbond_site_symmetry_A
_geom_hbond_distance_DH
_geom_hbond_distance_HA
_geom_hbond_distance_DA
_geom_hbond_angle_DHA
_geom_hbond_publ_flag
N1 H1A O3 . 0.8600 1.9500 2.653(4) 138.00 yes
N2 H2A O2 3_666 0.8600 2.0000 2.851(4) 172.00 yes
C6 H6A O2 . 0.9300 2.2400 2.838(5) 121.00 yes
